data_7209242
loop_
_publ_author_name
'Liu, Ying-Ying'
'Liu, Hai-Yan'
'Ma, Jian-Fang'
'Yang, Yan'
'Yang, Jin'

_publ_section_title
;
 Syntheses, structures and photoluminescent properties of Zn(ii) and
 Cd(ii) coordination polymers with flexible tripodal triazole-containing
 ligands
;
_journal_issue 10
_journal_name_full CrystEngComm
_journal_page_first 1897
_journal_paper_doi 10.1039/c2ce26958a
_journal_volume 15
_journal_year 2013
_chemical_formula_sum 'C34 H31 N9 O9 Zn2'
_chemical_formula_weight 840.42
_chemical_name_systematic
;
?
;
_space_group_IT_number 14
_symmetry_cell_setting monoclinic
_symmetry_space_group_name_Hall '-P 2ybc'
_symmetry_space_group_name_H-M 'P 1 21/c 1'
_atom_sites_solution_hydrogens geom
_atom_sites_solution_primary direct
_atom_sites_solution_secondary difmap
_audit_creation_method SHELXL-97
_cell_angle_alpha 90.00
_cell_angle_beta 118.998(4)
_cell_angle_gamma 90.00
_cell_formula_units_Z 4
_cell_length_a 18.577(7)
_cell_length_b 11.671(3)
_cell_length_c 18.655(5)
_cell_measurement_temperature 293(2)
_cell_volume 3537.6(19)
_computing_cell_refinement CrysAlis
_computing_data_collection 'CrysAlis (Oxford Diffraction, 2006)'
_computing_data_reduction CrysAlis
_computing_structure_refinement 'SHELXL-97 (Sheldrick, 1997)'
_computing_structure_solution 'SHELXS-97 (Sheldrick, 1997)'
_diffrn_ambient_temperature 293(2)
_diffrn_detector_area_resol_mean 10.0
_diffrn_measured_fraction_theta_full 0.967
_diffrn_measured_fraction_theta_max 0.967
_diffrn_measurement_device_type 'Oxford Diffraction Gemini R Ultra'
_diffrn_measurement_method '\w scan'
_diffrn_radiation_monochromator graphite
_diffrn_radiation_source 'fine-focus sealed tube'
_diffrn_radiation_type CuK\a
_diffrn_radiation_wavelength 1.54184
_diffrn_reflns_av_R_equivalents 0.1835
_diffrn_reflns_av_sigmaI/netI 0.1450
_diffrn_reflns_limit_h_max 21
_diffrn_reflns_limit_h_min -21
_diffrn_reflns_limit_k_max 13
_diffrn_reflns_limit_k_min -13
_diffrn_reflns_limit_l_max 22
_diffrn_reflns_limit_l_min -21
_diffrn_reflns_number 26790
_diffrn_reflns_theta_full 68.02
_diffrn_reflns_theta_max 68.02
_diffrn_reflns_theta_min 4.66
_exptl_absorpt_coefficient_mu 2.256
_exptl_absorpt_correction_T_max 0.7284
_exptl_absorpt_correction_T_min 0.6738
_exptl_absorpt_correction_type multi-scan
_exptl_absorpt_process_details
;
CrysAlis (Oxford Diffraction, 2006)
;
_exptl_crystal_colour colorless
_exptl_crystal_density_diffrn 1.578
_exptl_crystal_density_method 'not measured'
_exptl_crystal_description block
_exptl_crystal_F_000 1720
_exptl_crystal_size_max 0.19
_exptl_crystal_size_mid 0.18
_exptl_crystal_size_min 0.15
_refine_diff_density_max 0.549
_refine_diff_density_min -0.802
_refine_diff_density_rms 0.099
_refine_ls_extinction_method none
_refine_ls_goodness_of_fit_ref 0.975
_refine_ls_hydrogen_treatment mixed
_refine_ls_matrix_type full
_refine_ls_number_parameters 493
_refine_ls_number_reflns 6238
_refine_ls_number_restraints 3
_refine_ls_restrained_S_all 0.975
_refine_ls_R_factor_all 0.1787
_refine_ls_R_factor_gt 0.0689
_refine_ls_shift/su_max 0.001
_refine_ls_shift/su_mean 0.000
_refine_ls_structure_factor_coef Fsqd
_refine_ls_weighting_details 'calc w=1/[\s^2^(Fo^2^)+(0.0732P)^2^+0.0000P] where P=(Fo^2^+2Fc^2^)/3'
_refine_ls_weighting_scheme calc
_refine_ls_wR_factor_gt 0.1407
_refine_ls_wR_factor_ref 0.1873
_reflns_number_gt 2734
_reflns_number_total 6238
_reflns_threshold_expression >2sigma(I)
_cod_data_source_file c2ce26958a.txt
_cod_data_source_block 3
_cod_depositor_comments
;
The following automatic conversions were performed:

'_symmetry_cell_setting' value 'Monoclinic' changed to 'monoclinic'
according to /home/saulius/struct/CIF-dictionaries/cif_core.dic
dictionary named 'cif_core.dic' version 2.4.2 from 2011-04-26.

Automatic conversion script
Id: cif_fix_values 1891 2012-01-12 08:04:46Z andrius 
;
_cod_original_cell_volume 3537.6(18)
_cod_original_sg_symbol_H-M P21/c
_cod_database_code 7209242

loop_
_symmetry_equiv_pos_as_xyz
'x, y, z'
'-x, y+1/2, -z+1/2'
'-x, -y, -z'
'x, -y-1/2, z-1/2'

loop_
_atom_site_label
_atom_site_type_symbol
_atom_site_fract_x
_atom_site_fract_y
_atom_site_fract_z
_atom_site_U_iso_or_equiv
_atom_site_adp_type
_atom_site_occupancy
_atom_site_symmetry_multiplicity
_atom_site_calc_flag
_atom_site_refinement_flags
Zn1 Zn 0.83212(7) -0.00189(10) 0.45980(5) 0.0445(3) Uani 1 1 d .
Zn2 Zn 1.31368(7) -0.06772(10) 0.92069(6) 0.0480(3) Uani 1 1 d .
C1 C 0.8954(5) 0.0573(8) 0.6122(4) 0.050(2) Uani 1 1 d .
C2 C 0.9521(5) 0.0763(7) 0.7017(4) 0.046(2) Uani 1 1 d .
C3 C 0.9309(5) 0.1504(8) 0.7461(5) 0.061(3) Uani 1 1 d .
H3 H 0.8812 0.1895 0.7193 0.073 Uiso 1 1 calc R
C4 C 0.9802(6) 0.1684(9) 0.8278(5) 0.072(3) Uani 1 1 d .
H4 H 0.9651 0.2198 0.8561 0.087 Uiso 1 1 calc R
C5 C 1.0536(5) 0.1082(9) 0.8677(4) 0.060(3) Uani 1 1 d .
H5 H 1.0877 0.1186 0.9237 0.072 Uiso 1 1 calc R
C6 C 1.0767(5) 0.0323(7) 0.8249(4) 0.043(2) Uani 1 1 d .
C7 C 1.0268(4) 0.0186(7) 0.7421(4) 0.0403(19) Uani 1 1 d .
H7 H 1.0430 -0.0296 0.7128 0.048 Uiso 1 1 calc R
C8 C 1.1582(5) -0.0283(7) 0.8700(4) 0.047(2) Uani 1 1 d .
C9 C 1.4170(5) 0.0475(7) 1.0673(5) 0.048(2) Uani 1 1 d .
C10 C 1.4314(5) 0.1379(7) 1.1308(4) 0.045(2) Uani 1 1 d .
C11 C 1.3714(5) 0.2200(7) 1.1128(4) 0.044(2) Uani 1 1 d .
H11 H 1.3244 0.2196 1.0616 0.053 Uiso 1 1 calc R
C12 C 1.3800(5) 0.3026(7) 1.1693(4) 0.0418(19) Uani 1 1 d .
C13 C 1.4500(5) 0.3011(7) 1.2467(4) 0.049(2) Uani 1 1 d .
H13 H 1.4560 0.3540 1.2865 0.059 Uiso 1 1 calc R
C14 C 1.5107(6) 0.2193(8) 1.2632(5) 0.060(3) Uani 1 1 d .
H14 H 1.5589 0.2201 1.3133 0.072 Uiso 1 1 calc R
C15 C 1.5002(5) 0.1385(8) 1.2067(4) 0.052(2) Uani 1 1 d .
H15 H 1.5402 0.0825 1.2197 0.062 Uiso 1 1 calc R
C16 C 1.3142(5) 0.3902(8) 1.1490(5) 0.053(2) Uani 1 1 d .
C17 C 0.5941(5) 0.4538(8) 0.1820(5) 0.063(3) Uani 1 1 d .
H17A H 0.5609 0.4646 0.1239 0.094 Uiso 1 1 calc R
H17B H 0.5682 0.4901 0.2097 0.094 Uiso 1 1 calc R
H17C H 0.6001 0.3733 0.1942 0.094 Uiso 1 1 calc R
C18 C 0.6784(5) 0.5065(7) 0.2105(4) 0.0462(19) Uani 1 1 d .
C19 C 0.7384(6) 0.5020(7) 0.2930(4) 0.048(2) Uani 1 1 d .
C20 C 0.8158(6) 0.5505(7) 0.3211(5) 0.049(2) Uani 1 1 d .
C21 C 0.8304(5) 0.6139(7) 0.2655(4) 0.048(2) Uani 1 1 d .
C22 C 0.7728(5) 0.6179(7) 0.1819(4) 0.048(2) Uani 1 1 d .
C23 C 0.6984(5) 0.5577(7) 0.1555(4) 0.049(2) Uani 1 1 d .
C24 C 0.7861(7) 0.6898(8) 0.1224(5) 0.075(3) Uani 1 1 d .
H24A H 0.7400 0.6810 0.0684 0.112 Uiso 1 1 calc R
H24B H 0.8354 0.6654 0.1224 0.112 Uiso 1 1 calc R
H24C H 0.7913 0.7688 0.1384 0.112 Uiso 1 1 calc R
C25 C 0.8805(6) 0.5357(9) 0.4091(5) 0.075(3) Uani 1 1 d .
H25A H 0.9301 0.5740 0.4184 0.112 Uiso 1 1 calc R
H25B H 0.8915 0.4556 0.4211 0.112 Uiso 1 1 calc R
H25C H 0.8613 0.5681 0.4441 0.112 Uiso 1 1 calc R
C26 C 0.7206(6) 0.4323(7) 0.3513(5) 0.053(2) Uani 1 1 d .
H26A H 0.7446 0.4695 0.4044 0.064 Uiso 1 1 calc R
H26B H 0.6616 0.4271 0.3302 0.064 Uiso 1 1 calc R
C27 C 0.7865(5) 0.2453(8) 0.4225(5) 0.051(2) Uani 1 1 d .
H27 H 0.7923 0.2612 0.4739 0.061 Uiso 1 1 calc R
C28 C 0.7882(5) 0.1654(8) 0.3229(4) 0.050(2) Uani 1 1 d .
H28 H 0.7967 0.1098 0.2920 0.060 Uiso 1 1 calc R
C29 C 0.9132(6) 0.6732(8) 0.2970(5) 0.059(2) Uani 1 1 d .
H29A H 0.9572 0.6175 0.3230 0.071 Uiso 1 1 calc R
H29B H 0.9169 0.7075 0.2516 0.071 Uiso 1 1 calc R
C30 C 0.8679(6) 0.8408(8) 0.3500(5) 0.052(2) Uani 1 1 d .
H30 H 0.8171 0.8521 0.3036 0.063 Uiso 1 1 calc R
C31 C 0.9726(5) 0.8547(8) 0.4665(5) 0.050(2) Uani 1 1 d .
H31 H 1.0085 0.8809 0.5190 0.060 Uiso 1 1 calc R
C32 C 0.6424(6) 0.5358(7) 0.0641(5) 0.060(3) Uani 1 1 d .
H32A H 0.5887 0.5693 0.0471 0.072 Uiso 1 1 calc R
H32B H 0.6655 0.5725 0.0331 0.072 Uiso 1 1 calc R
C33 C 0.6810(6) 0.3239(9) 0.0839(5) 0.066(3) Uani 1 1 d .
H33 H 0.7324 0.3290 0.1304 0.079 Uiso 1 1 calc R
C34 C 0.5696(8) 0.2611(11) -0.0106(7) 0.122(6) Uani 1 1 d .
H34 H 0.5283 0.2100 -0.0433 0.146 Uiso 1 1 calc R
N1 N 0.8079(4) 0.1481(6) 0.4018(3) 0.0470(17) Uani 1 1 d .
N2 N 0.7556(4) 0.3167(5) 0.3597(4) 0.0459(17) Uani 1 1 d .
N3 N 0.7564(5) 0.2649(6) 0.2929(4) 0.060(2) Uani 1 1 d .
N4 N 0.9223(5) 0.7631(6) 0.3571(4) 0.0520(18) Uani 1 1 d .
N5 N 0.9903(4) 0.7712(6) 0.4316(4) 0.059(2) Uani 1 1 d .
N6 N 0.8963(4) 0.9005(6) 0.4187(4) 0.0482(17) Uani 1 1 d .
N7 N 0.6330(5) 0.4126(6) 0.0459(4) 0.063(2) Uani 1 1 d .
N8 N 0.5602(7) 0.3741(9) -0.0152(6) 0.139(6) Uani 1 1 d .
N9 N 0.6462(5) 0.2283(7) 0.0470(4) 0.074(2) Uani 1 1 d .
O1 O 0.9185(3) -0.0139(5) 0.5758(3) 0.0543(15) Uani 1 1 d .
O2 O 0.8288(4) 0.1073(6) 0.5769(3) 0.0657(18) Uani 1 1 d .
O3 O 1.2004(3) -0.0387(5) 0.8334(3) 0.0581(17) Uani 1 1 d .
O4 O 1.1812(4) -0.0628(6) 0.9406(3) 0.0743(19) Uani 1 1 d .
O5 O 1.3458(3) 0.0439(5) 1.0073(3) 0.0661(19) Uani 1 1 d .
O6 O 1.4722(4) -0.0194(5) 1.0773(3) 0.0599(16) Uani 1 1 d .
O7 O 1.2660(4) 0.4048(5) 1.0719(3) 0.0568(16) Uani 1 1 d .
O8 O 1.3081(4) 0.4423(5) 1.2029(3) 0.0641(17) Uani 1 1 d .
O1W O 1.3695(4) -0.0131(9) 0.8591(4) 0.093(3) Uani 1 1 d D
H1B H 1.4238(14) -0.015(12) 0.880(6) 0.139 Uiso 1 1 d D
H1A H 1.347(6) -0.004(11) 0.8051(16) 0.139 Uiso 1 1 d D

loop_
_atom_site_aniso_label
_atom_site_aniso_U_11
_atom_site_aniso_U_22
_atom_site_aniso_U_33
_atom_site_aniso_U_23
_atom_site_aniso_U_13
_atom_site_aniso_U_12
Zn1 0.0427(6) 0.0504(6) 0.0322(5) -0.0012(5) 0.0116(4) -0.0039(6)
Zn2 0.0409(6) 0.0581(7) 0.0346(5) -0.0043(5) 0.0100(4) 0.0065(6)
C1 0.039(5) 0.071(6) 0.032(4) 0.006(4) 0.012(4) -0.009(5)
C2 0.044(5) 0.062(6) 0.030(4) -0.002(4) 0.017(3) -0.009(4)
C3 0.035(5) 0.091(7) 0.046(5) -0.003(5) 0.013(4) 0.010(5)
C4 0.062(7) 0.100(8) 0.045(5) -0.017(5) 0.018(5) 0.010(6)
C5 0.037(5) 0.107(8) 0.030(4) -0.012(4) 0.012(4) 0.000(5)
C6 0.042(5) 0.052(5) 0.033(4) 0.003(3) 0.016(3) -0.007(4)
C7 0.032(4) 0.051(5) 0.037(4) 0.002(4) 0.016(3) -0.003(4)
C8 0.041(5) 0.057(6) 0.027(4) -0.004(3) 0.004(3) -0.004(4)
C9 0.042(5) 0.050(5) 0.046(5) 0.003(4) 0.018(4) 0.006(4)
C10 0.039(5) 0.052(5) 0.040(4) -0.002(4) 0.017(3) -0.001(4)
C11 0.040(5) 0.055(5) 0.030(4) -0.004(4) 0.011(3) 0.009(4)
C12 0.031(4) 0.049(5) 0.038(4) 0.001(4) 0.012(3) 0.006(4)
C13 0.051(5) 0.058(5) 0.032(4) -0.006(4) 0.014(4) 0.007(4)
C14 0.051(6) 0.069(7) 0.036(5) -0.006(4) 0.002(4) 0.009(5)
C15 0.039(5) 0.059(6) 0.043(5) -0.005(4) 0.008(4) 0.009(4)
C16 0.039(5) 0.062(6) 0.056(5) -0.013(5) 0.022(4) -0.005(4)
C17 0.052(6) 0.075(7) 0.059(5) 0.009(5) 0.025(4) 0.010(5)
C18 0.048(5) 0.048(5) 0.043(4) 0.002(4) 0.023(4) 0.007(4)
C19 0.068(6) 0.043(5) 0.039(4) -0.002(4) 0.030(4) 0.005(5)
C20 0.058(6) 0.043(5) 0.043(4) 0.000(4) 0.022(4) 0.008(4)
C21 0.049(5) 0.052(5) 0.042(4) -0.005(4) 0.021(4) 0.004(4)
C22 0.055(6) 0.047(5) 0.036(4) 0.001(4) 0.017(4) -0.001(4)
C23 0.057(6) 0.047(5) 0.034(4) 0.009(4) 0.015(4) 0.009(4)
C24 0.099(9) 0.062(6) 0.067(6) -0.004(5) 0.043(6) -0.018(6)
C25 0.077(7) 0.089(8) 0.038(5) -0.008(4) 0.012(5) -0.003(6)
C26 0.075(6) 0.043(5) 0.052(5) -0.002(4) 0.039(4) 0.010(5)
C27 0.058(6) 0.061(6) 0.036(4) -0.008(4) 0.025(4) -0.013(5)
C28 0.067(6) 0.055(6) 0.038(4) -0.005(4) 0.035(4) -0.003(5)
C29 0.061(6) 0.063(6) 0.055(5) -0.017(4) 0.030(5) -0.001(5)
C30 0.047(5) 0.068(6) 0.048(5) -0.002(4) 0.028(4) 0.007(5)
C31 0.040(5) 0.061(6) 0.042(4) -0.009(4) 0.014(4) -0.005(4)
C32 0.069(7) 0.048(6) 0.051(5) 0.006(4) 0.018(4) 0.000(5)
C33 0.044(5) 0.074(7) 0.056(5) 0.001(5) 0.005(4) 0.019(5)
C34 0.116(11) 0.078(9) 0.082(8) -0.016(7) -0.023(7) 0.018(8)
N1 0.050(4) 0.056(5) 0.035(4) -0.010(3) 0.022(3) 0.000(4)
N2 0.068(5) 0.040(4) 0.038(4) 0.000(3) 0.033(3) -0.004(3)
N3 0.088(6) 0.048(5) 0.047(4) 0.003(4) 0.036(4) 0.003(4)
N4 0.056(5) 0.052(4) 0.049(4) -0.007(3) 0.027(4) -0.006(4)
N5 0.042(4) 0.067(5) 0.052(4) -0.012(4) 0.010(3) -0.006(4)
N6 0.043(4) 0.049(4) 0.046(4) -0.011(3) 0.016(3) -0.005(3)
N7 0.062(5) 0.055(5) 0.049(4) -0.004(4) 0.009(4) 0.001(4)
N8 0.131(10) 0.086(8) 0.077(6) -0.019(6) -0.046(6) 0.031(7)
N9 0.071(6) 0.067(6) 0.054(4) -0.014(4) 0.008(4) 0.001(5)
O1 0.052(4) 0.066(4) 0.033(3) -0.013(3) 0.011(2) -0.004(3)
O2 0.043(4) 0.100(5) 0.042(3) 0.011(3) 0.011(3) 0.013(3)
O3 0.036(3) 0.096(5) 0.036(3) -0.007(3) 0.013(2) 0.004(3)
O4 0.062(4) 0.096(5) 0.047(4) 0.019(3) 0.013(3) 0.009(4)
O5 0.040(4) 0.086(5) 0.046(3) -0.024(3) 0.001(3) 0.008(3)
O6 0.044(4) 0.067(4) 0.059(3) -0.018(3) 0.017(3) 0.005(3)
O7 0.059(4) 0.066(4) 0.030(3) -0.007(3) 0.009(3) 0.015(3)
O8 0.066(4) 0.075(4) 0.042(3) -0.014(3) 0.018(3) 0.018(3)
O1W 0.038(4) 0.178(8) 0.055(4) 0.019(5) 0.017(3) 0.003(5)

loop_
_atom_type_symbol
_atom_type_description
_atom_type_scat_dispersion_real
_atom_type_scat_dispersion_imag
_atom_type_scat_source
C C 0.0181 0.0091 'International Tables Vol C Tables 4.2.6.8 and 6.1.1.4'
H H 0.0000 0.0000 'International Tables Vol C Tables 4.2.6.8 and 6.1.1.4'
N N 0.0311 0.0180 'International Tables Vol C Tables 4.2.6.8 and 6.1.1.4'
O O 0.0492 0.0322 'International Tables Vol C Tables 4.2.6.8 and 6.1.1.4'
Zn Zn -1.5491 0.6778 'International Tables Vol C Tables 4.2.6.8 and 6.1.1.4'

loop_
_geom_angle_atom_site_label_1
_geom_angle_atom_site_label_2
_geom_angle_atom_site_label_3
_geom_angle
_geom_angle_site_symmetry_1
_geom_angle_site_symmetry_3
O7 Zn1 O1 115.8(2) 2_746 .
O7 Zn1 N1 113.2(3) 2_746 .
O1 Zn1 N1 120.4(3) . .
O7 Zn1 N6 101.8(3) 2_746 1_545
O1 Zn1 N6 93.4(3) . 1_545
N1 Zn1 N6 107.8(3) . 1_545
O7 Zn1 C1 110.0(2) 2_746 .
O1 Zn1 C1 28.5(3) . .
N1 Zn1 C1 103.0(3) . .
N6 Zn1 C1 121.5(3) 1_545 .
O5 Zn2 O3 110.4(2) . .
O5 Zn2 O1W 103.3(3) . .
O3 Zn2 O1W 96.6(3) . .
O5 Zn2 N9 117.5(3) . 3_756
O3 Zn2 N9 120.2(3) . 3_756
O1W Zn2 N9 104.6(4) . 3_756
O2 C1 O1 122.4(7) . .
O2 C1 C2 120.5(8) . .
O1 C1 C2 117.1(7) . .
O2 C1 Zn1 74.7(4) . .
O1 C1 Zn1 48.0(3) . .
C2 C1 Zn1 164.5(7) . .
C7 C2 C3 118.6(7) . .
C7 C2 C1 120.7(7) . .
C3 C2 C1 120.7(8) . .
C4 C3 C2 122.4(8) . .
C4 C3 H3 118.8 . .
C2 C3 H3 118.8 . .
C3 C4 C5 118.5(8) . .
C3 C4 H4 120.8 . .
C5 C4 H4 120.8 . .
C4 C5 C6 120.7(7) . .
C4 C5 H5 119.7 . .
C6 C5 H5 119.7 . .
C7 C6 C5 119.4(7) . .
C7 C6 C8 121.5(7) . .
C5 C6 C8 119.0(6) . .
C6 C7 C2 120.4(7) . .
C6 C7 H7 119.8 . .
C2 C7 H7 119.8 . .
O4 C8 O3 123.8(8) . .
O4 C8 C6 118.8(8) . .
O3 C8 C6 117.4(6) . .
O6 C9 O5 123.7(8) . .
O6 C9 C10 120.5(7) . .
O5 C9 C10 115.7(8) . .
C15 C10 C11 119.0(7) . .
C15 C10 C9 122.4(8) . .
C11 C10 C9 118.6(7) . .
C12 C11 C10 121.2(7) . .
C12 C11 H11 119.4 . .
C10 C11 H11 119.4 . .
C11 C12 C13 119.0(7) . .
C11 C12 C16 120.5(7) . .
C13 C12 C16 120.4(7) . .
C14 C13 C12 119.0(7) . .
C14 C13 H13 120.5 . .
C12 C13 H13 120.5 . .
C15 C14 C13 120.6(7) . .
C15 C14 H14 119.7 . .
C13 C14 H14 119.7 . .
C14 C15 C10 121.2(8) . .
C14 C15 H15 119.4 . .
C10 C15 H15 119.4 . .
O8 C16 O7 124.2(8) . .
O8 C16 C12 121.4(7) . .
O7 C16 C12 114.4(7) . .
C18 C17 H17A 109.5 . .
C18 C17 H17B 109.5 . .
H17A C17 H17B 109.5 . .
C18 C17 H17C 109.5 . .
H17A C17 H17C 109.5 . .
H17B C17 H17C 109.5 . .
C19 C18 C23 118.3(8) . .
C19 C18 C17 120.6(7) . .
C23 C18 C17 121.1(7) . .
C20 C19 C18 121.8(7) . .
C20 C19 C26 119.6(7) . .
C18 C19 C26 118.3(8) . .
C19 C20 C21 118.2(7) . .
C19 C20 C25 119.9(8) . .
C21 C20 C25 122.0(8) . .
C22 C21 C20 121.6(8) . .
C22 C21 C29 119.8(8) . .
C20 C21 C29 118.4(7) . .
C21 C22 C23 117.5(7) . .
C21 C22 C24 122.1(8) . .
C23 C22 C24 120.3(7) . .
C18 C23 C22 121.8(7) . .
C18 C23 C32 118.2(8) . .
C22 C23 C32 119.6(7) . .
C22 C24 H24A 109.5 . .
C22 C24 H24B 109.5 . .
H24A C24 H24B 109.5 . .
C22 C24 H24C 109.5 . .
H24A C24 H24C 109.5 . .
H24B C24 H24C 109.5 . .
C20 C25 H25A 109.5 . .
C20 C25 H25B 109.5 . .
H25A C25 H25B 109.5 . .
C20 C25 H25C 109.5 . .
H25A C25 H25C 109.5 . .
H25B C25 H25C 109.5 . .
N2 C26 C19 109.2(6) . .
N2 C26 H26A 109.8 . .
C19 C26 H26A 109.8 . .
N2 C26 H26B 109.8 . .
C19 C26 H26B 109.8 . .
H26A C26 H26B 108.3 . .
N1 C27 N2 110.2(7) . .
N1 C27 H27 124.9 . .
N2 C27 H27 124.9 . .
N3 C28 N1 115.5(7) . .
N3 C28 H28 122.3 . .
N1 C28 H28 122.3 . .
N4 C29 C21 109.7(7) . .
N4 C29 H29A 109.7 . .
C21 C29 H29A 109.7 . .
N4 C29 H29B 109.7 . .
C21 C29 H29B 109.7 . .
H29A C29 H29B 108.2 . .
N4 C30 N6 109.8(7) . .
N4 C30 H30 125.1 . .
N6 C30 H30 125.1 . .
N5 C31 N6 113.7(7) . .
N5 C31 H31 123.2 . .
N6 C31 H31 123.2 . .
N7 C32 C23 111.3(6) . .
N7 C32 H32A 109.4 . .
C23 C32 H32A 109.4 . .
N7 C32 H32B 109.4 . .
C23 C32 H32B 109.4 . .
H32A C32 H32B 108.0 . .
N9 C33 N7 110.7(8) . .
N9 C33 H33 124.7 . .
N7 C33 H33 124.7 . .
N8 C34 N9 112.7(11) . .
N8 C34 H34 123.6 . .
N9 C34 H34 123.6 . .
C27 N1 C28 103.3(7) . .
C27 N1 Zn1 128.1(5) . .
C28 N1 Zn1 126.5(6) . .
C27 N2 N3 109.4(7) . .
C27 N2 C26 130.7(7) . .
N3 N2 C26 119.9(6) . .
C28 N3 N2 101.7(6) . .
C30 N4 N5 110.2(7) . .
C30 N4 C29 127.6(7) . .
N5 N4 C29 122.1(7) . .
C31 N5 N4 103.2(7) . .
C30 N6 C31 103.1(7) . .
C30 N6 Zn1 128.6(6) . 1_565
C31 N6 Zn1 125.6(5) . 1_565
C33 N7 N8 109.2(8) . .
C33 N7 C32 131.9(8) . .
N8 N7 C32 118.5(8) . .
C34 N8 N7 103.2(9) . .
C33 N9 C34 103.7(9) . .
C33 N9 Zn2 128.7(6) . 3_756
C34 N9 Zn2 126.7(8) . 3_756
C1 O1 Zn1 103.5(5) . .
C8 O3 Zn2 105.2(4) . .
C9 O5 Zn2 122.3(6) . .
C16 O7 Zn1 117.0(5) . 2_756
Zn2 O1W H1B 123(7) . .
Zn2 O1W H1A 127(7) . .
H1B O1W H1A 108(9) . .

loop_
_geom_bond_atom_site_label_1
_geom_bond_atom_site_label_2
_geom_bond_distance
_geom_bond_site_symmetry_2
Zn1 O7 1.953(6) 2_746
Zn1 O1 1.977(5) .
Zn1 N1 1.991(7) .
Zn1 N6 2.048(7) 1_545
Zn1 C1 2.589(8) .
Zn2 O5 1.931(5) .
Zn2 O3 1.968(5) .
Zn2 O1W 1.988(7) .
Zn2 N9 1.999(8) 3_756
C1 O2 1.231(10) .
C1 O1 1.272(10) .
C1 C2 1.497(10) .
C2 C7 1.390(11) .
C2 C3 1.381(12) .
C3 C4 1.360(11) .
C3 H3 0.9300 .
C4 C5 1.386(12) .
C4 H4 0.9300 .
C5 C6 1.393(11) .
C5 H5 0.9300 .
C6 C7 1.372(9) .
C6 C8 1.506(11) .
C7 H7 0.9300 .
C8 O4 1.240(9) .
C8 O3 1.270(10) .
C9 O6 1.230(9) .
C9 O5 1.252(9) .
C9 C10 1.509(11) .
C10 C15 1.373(10) .
C10 C11 1.383(11) .
C11 C12 1.380(11) .
C11 H11 0.9300 .
C12 C13 1.399(10) .
C12 C16 1.495(11) .
C13 C14 1.394(12) .
C13 H13 0.9300 .
C14 C15 1.355(11) .
C14 H14 0.9300 .
C15 H15 0.9300 .
C16 O8 1.226(10) .
C16 O7 1.285(9) .
C17 C18 1.517(12) .
C17 H17A 0.9600 .
C17 H17B 0.9600 .
C17 H17C 0.9600 .
C18 C19 1.397(10) .
C18 C23 1.385(11) .
C19 C20 1.389(12) .
C19 C26 1.517(11) .
C20 C21 1.402(12) .
C20 C25 1.503(10) .
C21 C22 1.401(10) .
C21 C29 1.522(12) .
C22 C23 1.410(12) .
C22 C24 1.504(12) .
C23 C32 1.530(10) .
C24 H24A 0.9600 .
C24 H24B 0.9600 .
C24 H24C 0.9600 .
C25 H25A 0.9600 .
C25 H25B 0.9600 .
C25 H25C 0.9600 .
C26 N2 1.474(10) .
C26 H26A 0.9700 .
C26 H26B 0.9700 .
C27 N1 1.320(10) .
C27 N2 1.321(10) .
C27 H27 0.9300 .
C28 N3 1.300(10) .
C28 N1 1.349(9) .
C28 H28 0.9300 .
C29 N4 1.484(10) .
C29 H29A 0.9700 .
C29 H29B 0.9700 .
C30 N4 1.314(10) .
C30 N6 1.324(10) .
C30 H30 0.9300 .
C31 N5 1.300(11) .
C31 N6 1.365(10) .
C31 H31 0.9300 .
C32 N7 1.467(11) .
C32 H32A 0.9700 .
C32 H32B 0.9700 .
C33 N9 1.306(12) .
C33 N7 1.326(11) .
C33 H33 0.9300 .
C34 N8 1.328(14) .
C34 N9 1.357(13) .
C34 H34 0.9300 .
N2 N3 1.392(9) .
N4 N5 1.355(9) .
N6 Zn1 2.048(7) 1_565
N7 N8 1.355(11) .
N9 Zn2 1.999(8) 3_756
O7 Zn1 1.953(6) 2_756
O1W H1B 0.89(2) .
O1W H1A 0.89(2) .

loop_
_geom_hbond_atom_site_label_D
_geom_hbond_atom_site_label_H
_geom_hbond_atom_site_label_A
_geom_hbond_distance_DH
_geom_hbond_distance_HA
_geom_hbond_distance_DA
_geom_hbond_angle_DHA
_geom_hbond_site_symmetry_A
O1W H1B O6 0.89(2) 1.74(4) 2.612(9) 165(14) 3_857
O1W H1A O8 0.89(2) 1.83(4) 2.693(8) 163(13) 4_565

loop_
_geom_torsion_atom_site_label_1
_geom_torsion_atom_site_label_2
_geom_torsion_atom_site_label_3
_geom_torsion_atom_site_label_4
_geom_torsion
_geom_torsion_site_symmetry_1
_geom_torsion_site_symmetry_4
O7 Zn1 C1 O2 -66.8(6) 2_746 .
O1 Zn1 C1 O2 -174.4(9) . .
N1 Zn1 C1 O2 54.1(6) . .
N6 Zn1 C1 O2 174.7(5) 1_545 .
O7 Zn1 C1 O1 107.5(5) 2_746 .
N1 Zn1 C1 O1 -131.6(5) . .
N6 Zn1 C1 O1 -11.0(6) 1_545 .
O7 Zn1 C1 C2 124(2) 2_746 .
O1 Zn1 C1 C2 17(2) . .
N1 Zn1 C1 C2 -115(2) . .
N6 Zn1 C1 C2 6(2) 1_545 .
O2 C1 C2 C7 178.9(8) . .
O1 C1 C2 C7 0.4(12) . .
Zn1 C1 C2 C7 -13(3) . .
O2 C1 C2 C3 -0.2(13) . .
O1 C1 C2 C3 -178.7(8) . .
Zn1 C1 C2 C3 167.6(19) . .
C7 C2 C3 C4 -0.3(14) . .
C1 C2 C3 C4 178.8(9) . .
C2 C3 C4 C5 -1.2(16) . .
C3 C4 C5 C6 0.8(16) . .
C4 C5 C6 C7 1.1(14) . .
C4 C5 C6 C8 177.9(9) . .
C5 C6 C7 C2 -2.6(12) . .
C8 C6 C7 C2 -179.4(7) . .
C3 C2 C7 C6 2.3(12) . .
C1 C2 C7 C6 -176.9(7) . .
C7 C6 C8 O4 -144.0(8) . .
C5 C6 C8 O4 39.3(11) . .
C7 C6 C8 O3 37.5(11) . .
C5 C6 C8 O3 -139.2(8) . .
O6 C9 C10 C15 -10.6(13) . .
O5 C9 C10 C15 167.0(8) . .
O6 C9 C10 C11 172.2(8) . .
O5 C9 C10 C11 -10.2(12) . .
C15 C10 C11 C12 0.7(13) . .
C9 C10 C11 C12 177.9(8) . .
C10 C11 C12 C13 -1.3(13) . .
C10 C11 C12 C16 -179.5(8) . .
C11 C12 C13 C14 2.7(13) . .
C16 C12 C13 C14 -179.1(8) . .
C12 C13 C14 C15 -3.5(14) . .
C13 C14 C15 C10 2.9(15) . .
C11 C10 C15 C14 -1.4(14) . .
C9 C10 C15 C14 -178.6(8) . .
C11 C12 C16 O8 159.0(8) . .
C13 C12 C16 O8 -19.1(13) . .
C11 C12 C16 O7 -20.9(12) . .
C13 C12 C16 O7 160.9(8) . .
C23 C18 C19 C20 2.1(12) . .
C17 C18 C19 C20 -179.4(8) . .
C23 C18 C19 C26 -172.0(7) . .
C17 C18 C19 C26 6.5(11) . .
C18 C19 C20 C21 5.6(12) . .
C26 C19 C20 C21 179.6(7) . .
C18 C19 C20 C25 -175.3(8) . .
C26 C19 C20 C25 -1.2(12) . .
C19 C20 C21 C22 -7.4(12) . .
C25 C20 C21 C22 173.5(8) . .
C19 C20 C21 C29 176.4(7) . .
C25 C20 C21 C29 -2.7(12) . .
C20 C21 C22 C23 1.4(12) . .
C29 C21 C22 C23 177.6(8) . .
C20 C21 C22 C24 177.2(8) . .
C29 C21 C22 C24 -6.6(13) . .
C19 C18 C23 C22 -8.5(12) . .
C17 C18 C23 C22 173.0(8) . .
C19 C18 C23 C32 164.3(8) . .
C17 C18 C23 C32 -14.2(12) . .
C21 C22 C23 C18 6.8(12) . .
C24 C22 C23 C18 -169.1(8) . .
C21 C22 C23 C32 -165.9(7) . .
C24 C22 C23 C32 18.2(12) . .
C20 C19 C26 N2 -79.3(9) . .
C18 C19 C26 N2 94.9(9) . .
C22 C21 C29 N4 119.0(8) . .
C20 C21 C29 N4 -64.7(10) . .
C18 C23 C32 N7 -55.4(11) . .
C22 C23 C32 N7 117.6(9) . .
N2 C27 N1 C28 0.1(9) . .
N2 C27 N1 Zn1 -164.0(6) . .
N3 C28 N1 C27 0.1(10) . .
N3 C28 N1 Zn1 164.5(6) . .
O7 Zn1 N1 C27 86.4(7) 2_746 .
O1 Zn1 N1 C27 -56.8(8) . .
N6 Zn1 N1 C27 -161.8(7) 1_545 .
C1 Zn1 N1 C27 -32.3(8) . .
O7 Zn1 N1 C28 -74.2(7) 2_746 .
O1 Zn1 N1 C28 142.6(7) . .
N6 Zn1 N1 C28 37.6(8) 1_545 .
C1 Zn1 N1 C28 167.1(7) . .
N1 C27 N2 N3 -0.2(10) . .
N1 C27 N2 C26 177.4(8) . .
C19 C26 N2 C27 148.0(8) . .
C19 C26 N2 N3 -34.7(11) . .
N1 C28 N3 N2 -0.2(10) . .
C27 N2 N3 C28 0.2(9) . .
C26 N2 N3 C28 -177.6(8) . .
N6 C30 N4 N5 -1.5(10) . .
N6 C30 N4 C29 175.5(7) . .
C21 C29 N4 C30 -46.4(12) . .
C21 C29 N4 N5 130.2(8) . .
N6 C31 N5 N4 0.6(10) . .
C30 N4 N5 C31 0.5(10) . .
C29 N4 N5 C31 -176.6(8) . .
N4 C30 N6 C31 1.7(10) . .
N4 C30 N6 Zn1 -160.4(6) . 1_565
N5 C31 N6 C30 -1.4(10) . .
N5 C31 N6 Zn1 161.4(6) . 1_565
N9 C33 N7 N8 5.1(13) . .
N9 C33 N7 C32 177.7(9) . .
C23 C32 N7 C33 -25.6(14) . .
C23 C32 N7 N8 146.5(10) . .
N9 C34 N8 N7 -3.6(18) . .
C33 N7 N8 C34 -0.8(15) . .
C32 N7 N8 C34 -174.6(11) . .
N7 C33 N9 C34 -6.9(13) . .
N7 C33 N9 Zn2 -176.6(7) . 3_756
N8 C34 N9 C33 6.6(17) . .
N8 C34 N9 Zn2 176.5(10) . 3_756
O2 C1 O1 Zn1 6.4(10) . .
C2 C1 O1 Zn1 -175.1(6) . .
O7 Zn1 O1 C1 -84.6(6) 2_746 .
N1 Zn1 O1 C1 57.7(6) . .
N6 Zn1 O1 C1 170.6(5) 1_545 .
O4 C8 O3 Zn2 -18.4(10) . .
C6 C8 O3 Zn2 160.0(5) . .
O5 Zn2 O3 C8 -49.7(6) . .
O1W Zn2 O3 C8 -156.6(6) . .
N9 Zn2 O3 C8 92.2(6) 3_756 .
O6 C9 O5 Zn2 -0.9(13) . .
C10 C9 O5 Zn2 -178.4(5) . .
O3 Zn2 O5 C9 -175.5(7) . .
O1W Zn2 O5 C9 -73.2(7) . .
N9 Zn2 O5 C9 41.4(8) 3_756 .
O8 C16 O7 Zn1 -9.9(12) . 2_756
C12 C16 O7 Zn1 170.1(5) . 2_756
